data_4108449
loop_
_publ_author_name
'Jeyaraman Sankar'
'Shigeki Mori'
'Shohei Saito'
'Harapriya Rath'
'Masaaki Suzuki'
'Yasuhide Inokuma'
'Hiroshi Shinokubo'
'Kil Suk Kim'
'Zin Seok Yoon'
'Jae-Yoon Shin'
'Jong Min Lim'
'Yoichi Matsuzaki'
'Osamu Matsushita'
'Atsuya Muranaka'
'Nagao Kobayashi'
'Dongho Kim'
'Atsuhiro Osuka'

_publ_section_title
;
 Unambiguous Identification of M\"obius Aromaticity for
 meso-Aryl-Substituted [28]Hexaphyrins(1.1.1.1.1.1)
;
_journal_name_full 'Journal of the American Chemical Society'
_journal_page_first 13568
_journal_page_last 13579
_journal_paper_doi 10.1021/ja801983d
_journal_volume 130
_journal_year 2008
_chemical_formula_moiety 'C66 H28 F18 N6, C H Cl3'
_chemical_formula_sum 'C67 H29 Cl3 F18 N6'
_chemical_formula_weight 1366.31
_chemical_name_systematic
; 
 ? 
;
_space_group_IT_number 14
_symmetry_cell_setting monoclinic
_symmetry_Int_Tables_number 14
_symmetry_space_group_name_Hall '-P 2ybc'
_symmetry_space_group_name_H-M 'P 1 21/c 1'
_atom_sites_solution_hydrogens geom
_atom_sites_solution_primary direct
_atom_sites_solution_secondary difmap
_audit_creation_method SHELXL-97
_cell_angle_alpha 90.00
_cell_angle_beta 96.996(4)
_cell_angle_gamma 90.00
_cell_formula_units_Z 4
_cell_length_a 12.876(3)
_cell_length_b 22.920(5)
_cell_length_c 19.902(4)
_cell_measurement_reflns_used 3437
_cell_measurement_temperature 90(2)
_cell_measurement_theta_max 22.58
_cell_measurement_theta_min 2.19
_cell_volume 5830(2)
_computing_cell_refinement 'Bruker SMART'
_computing_data_collection 'Bruker SMART'
_computing_data_reduction 'Bruker SAINT'
_computing_molecular_graphics 'Bruker SHELXTL'
_computing_publication_material 'Bruker SHELXTL'
_computing_structure_refinement 'SHELXL-97 (Sheldrick, 1997)'
_computing_structure_solution 'SHELXS-97 (Sheldrick, 1990)'
_diffrn_ambient_temperature 90(2)
_diffrn_detector_area_resol_mean 8.366
_diffrn_measured_fraction_theta_full 0.917
_diffrn_measured_fraction_theta_max 0.917
_diffrn_measurement_device_type 'CCD area detector'
_diffrn_measurement_method 'phi and omega scans'
_diffrn_radiation_monochromator graphite
_diffrn_radiation_source 'fine-focus sealed tube'
_diffrn_radiation_type MoK\a
_diffrn_radiation_wavelength 0.71073
_diffrn_reflns_av_R_equivalents 0.1040
_diffrn_reflns_av_sigmaI/netI 0.1881
_diffrn_reflns_limit_h_max 13
_diffrn_reflns_limit_h_min -17
_diffrn_reflns_limit_k_max 29
_diffrn_reflns_limit_k_min -23
_diffrn_reflns_limit_l_max 23
_diffrn_reflns_limit_l_min -25
_diffrn_reflns_number 35642
_diffrn_reflns_theta_full 28.34
_diffrn_reflns_theta_max 28.34
_diffrn_reflns_theta_min 1.36
_exptl_absorpt_coefficient_mu 0.265
_exptl_absorpt_correction_T_max 0.9740
_exptl_absorpt_correction_T_min 0.9246
_exptl_absorpt_correction_type empirical
_exptl_crystal_colour violet
_exptl_crystal_density_diffrn 1.557
_exptl_crystal_description prism
_exptl_crystal_F_000 2744
_exptl_crystal_size_max 0.30
_exptl_crystal_size_mid 0.20
_exptl_crystal_size_min 0.10
_refine_diff_density_max 0.895
_refine_diff_density_min -0.527
_refine_diff_density_rms 0.077
_refine_ls_extinction_method none
_refine_ls_goodness_of_fit_ref 1.001
_refine_ls_hydrogen_treatment constr
_refine_ls_matrix_type full
_refine_ls_number_parameters 884
_refine_ls_number_reflns 13355
_refine_ls_number_restraints 30
_refine_ls_restrained_S_all 1.001
_refine_ls_R_factor_all 0.1958
_refine_ls_R_factor_gt 0.0790
_refine_ls_shift/su_max 0.000
_refine_ls_shift/su_mean 0.000
_refine_ls_structure_factor_coef Fsqd
_refine_ls_weighting_details 'calc w=1/[\s^2^(Fo^2^)+(0.1017P)^2^+0.0000P] where P=(Fo^2^+2Fc^2^)/3'
_refine_ls_weighting_scheme calc
_refine_ls_wR_factor_gt 0.1887
_refine_ls_wR_factor_ref 0.2350
_reflns_number_gt 6002
_reflns_number_total 13355
_reflns_threshold_expression >2sigma(I)
_cod_data_source_file ja801983d_si_007.cif
_cod_data_source_block 80131sankar
_cod_original_sg_symbol_H-M 'P 21/c'
_cod_database_code 4108449

loop_
_symmetry_equiv_pos_as_xyz
'x, y, z'
'-x, y+1/2, -z+1/2'
'-x, -y, -z'
'x, -y-1/2, z-1/2'

loop_
_atom_site_label
_atom_site_type_symbol
_atom_site_fract_x
_atom_site_fract_y
_atom_site_fract_z
_atom_site_U_iso_or_equiv
_atom_site_adp_type
_atom_site_occupancy
_atom_site_symmetry_multiplicity
_atom_site_calc_flag
_atom_site_refinement_flags
_atom_site_disorder_assembly
_atom_site_disorder_group
C1 C 0.9956(3) 0.15217(17) 1.1024(2) 0.0243(10) Uani 1 1 d . . .
C2 C 0.9535(3) 0.13921(18) 1.1628(2) 0.0274(10) Uani 1 1 d . . .
H2 H 0.9803 0.1112 1.1956 0.033 Uiso 1 1 calc R . .
C3 C 0.8686(3) 0.17338(18) 1.1663(2) 0.0278(10) Uani 1 1 d . . .
H3 H 0.8263 0.1738 1.2022 0.033 Uiso 1 1 calc R . .
C4 C 0.8536(3) 0.20867(18) 1.1069(2) 0.0279(10) Uani 1 1 d . . .
C5 C 0.7692(3) 0.24420(18) 1.0818(2) 0.0281(10) Uani 1 1 d . . .
C6 C 0.7620(3) 0.27318(17) 1.0183(2) 0.0261(10) Uani 1 1 d . . .
C7 C 0.8349(3) 0.28861(18) 0.9748(2) 0.0306(11) Uani 1 1 d . . .
H7 H 0.9081 0.2815 0.9827 0.037 Uiso 1 1 calc R . .
C8 C 0.7834(3) 0.31580(18) 0.9186(2) 0.0309(11) Uani 1 1 d . . .
H8 H 0.8153 0.3310 0.8817 0.037 Uiso 1 1 calc R . .
C9 C 0.6763(3) 0.31741(17) 0.9249(2) 0.0260(10) Uani 1 1 d . . .
C10 C 0.5854(3) 0.33411(18) 0.8824(2) 0.0278(10) Uani 1 1 d . . .
C11 C 0.5824(3) 0.36485(18) 0.8209(2) 0.0285(10) Uani 1 1 d . . .
C12 C 0.4935(3) 0.37646(18) 0.7729(2) 0.0313(11) Uani 1 1 d . . .
H12 H 0.4236 0.3649 0.7769 0.038 Uiso 1 1 calc R . .
C13 C 0.5255(3) 0.40687(18) 0.7206(2) 0.0307(11) Uani 1 1 d . . .
H13 H 0.4821 0.4198 0.6814 0.037 Uiso 1 1 calc R . .
C14 C 0.6360(3) 0.41614(18) 0.7348(2) 0.0273(10) Uani 1 1 d . . .
C15 C 0.7018(3) 0.44985(18) 0.7013(2) 0.0263(10) Uani 1 1 d . . .
C16 C 0.8072(3) 0.46186(17) 0.7268(2) 0.0269(10) Uani 1 1 d . . .
C17 C 0.8690(3) 0.50866(18) 0.7040(2) 0.0320(11) Uani 1 1 d . . .
H17 H 0.8512 0.5325 0.6652 0.038 Uiso 1 1 calc R . .
C18 C 0.9574(3) 0.51204(17) 0.7483(2) 0.0288(10) Uani 1 1 d . . .
H18 H 1.0119 0.5400 0.7482 0.035 Uiso 1 1 calc R . .
C19 C 0.9524(3) 0.46489(17) 0.7960(2) 0.0269(10) Uani 1 1 d . . .
C20 C 1.0295(3) 0.44974(17) 0.8475(2) 0.0253(10) Uani 1 1 d . . .
C21 C 1.0415(3) 0.39418(17) 0.8799(2) 0.0246(10) Uani 1 1 d . . .
C22 C 1.0891(3) 0.38074(18) 0.9445(2) 0.0297(11) Uani 1 1 d . . .
H22 H 1.1140 0.4082 0.9784 0.036 Uiso 1 1 calc R . .
C23 C 1.0940(3) 0.32121(18) 0.9509(2) 0.0285(10) Uani 1 1 d . . .
H23 H 1.1197 0.3004 0.9907 0.034 Uiso 1 1 calc R . .
C24 C 1.0542(3) 0.29618(17) 0.8882(2) 0.0284(10) Uani 1 1 d . . .
C25 C 1.0662(3) 0.23864(17) 0.8659(2) 0.0251(10) Uani 1 1 d . . .
C26 C 1.0862(3) 0.19215(16) 0.9122(2) 0.0242(10) Uani 1 1 d . . .
C27 C 1.1425(3) 0.13968(17) 0.9006(2) 0.0291(10) Uani 1 1 d . . .
H27 H 1.1685 0.1284 0.8598 0.035 Uiso 1 1 calc R . .
C28 C 1.1509(3) 0.10970(18) 0.9596(2) 0.0297(11) Uani 1 1 d . . .
H28 H 1.1864 0.0737 0.9686 0.036 Uiso 1 1 calc R . .
C29 C 1.0962(3) 0.14240(17) 1.0062(2) 0.0239(10) Uani 1 1 d . . .
C30 C 1.0725(3) 0.12493(17) 1.0703(2) 0.0264(10) Uani 1 1 d . . .
C31 C 0.6751(3) 0.24509(19) 1.1185(2) 0.0291(11) Uani 1 1 d . . .
C32 C 0.6668(4) 0.2811(2) 1.1724(3) 0.0458(13) Uani 1 1 d . . .
C33 C 0.5783(4) 0.2842(3) 1.2060(3) 0.0598(16) Uani 1 1 d . . .
H33 H 0.5762 0.3085 1.2444 0.072 Uiso 1 1 calc R . .
C34 C 0.4953(4) 0.2511(3) 1.1813(3) 0.0548(16) Uani 1 1 d . . .
C35 C 0.4974(4) 0.2142(2) 1.1273(3) 0.0478(14) Uani 1 1 d . . .
H35 H 0.4383 0.1912 1.1110 0.057 Uiso 1 1 calc R . .
C36 C 0.5870(4) 0.2118(2) 1.0983(3) 0.0360(12) Uani 1 1 d . . .
C37 C 0.4851(3) 0.31510(19) 0.9073(2) 0.0301(11) Uani 1 1 d . . .
C38 C 0.4324(3) 0.35011(19) 0.9484(3) 0.0370(12) Uani 1 1 d . . .
C39 C 0.3611(4) 0.3299(2) 0.9879(3) 0.0458(14) Uani 1 1 d . . .
H39 H 0.3273 0.3551 1.0163 0.055 Uiso 1 1 calc R . .
C40 C 0.3405(4) 0.2713(2) 0.9847(3) 0.0460(14) Uani 1 1 d . . .
C41 C 0.3833(4) 0.2340(2) 0.9424(3) 0.0467(14) Uani 1 1 d . . .
H41 H 0.3639 0.1940 0.9390 0.056 Uiso 1 1 calc R . .
C42 C 0.4556(3) 0.2570(2) 0.9051(3) 0.0356(12) Uani 1 1 d . . .
C43 C 0.6601(3) 0.48080(18) 0.6369(2) 0.0303(11) Uani 1 1 d . . .
C44 C 0.5940(4) 0.5293(2) 0.6348(3) 0.0369(12) Uani 1 1 d . . .
C45 C 0.5614(4) 0.5612(2) 0.5774(3) 0.0422(13) Uani 1 1 d . . .
H45 H 0.5170 0.5942 0.5785 0.051 Uiso 1 1 calc R . .
C46 C 0.5963(4) 0.5428(2) 0.5189(3) 0.0366(12) Uani 1 1 d . . .
C47 C 0.6599(3) 0.4957(2) 0.5145(2) 0.0343(11) Uani 1 1 d . . .
H47 H 0.6825 0.4840 0.4729 0.041 Uiso 1 1 calc R . .
C48 C 0.6895(3) 0.46584(19) 0.5748(2) 0.0314(11) Uani 1 1 d . . .
C49 C 1.1164(3) 0.49138(17) 0.8690(2) 0.0267(10) Uani 1 1 d . . .
C50 C 1.1063(3) 0.54203(19) 0.9041(2) 0.0347(12) Uani 1 1 d . . .
C51 C 1.1868(4) 0.58000(19) 0.9244(3) 0.0451(14) Uani 1 1 d . . .
H51 H 1.1760 0.6145 0.9490 0.054 Uiso 1 1 calc R . .
C52 C 1.2830(4) 0.5654(2) 0.9072(3) 0.0461(14) Uani 1 1 d . . .
C53 C 1.3015(4) 0.5157(2) 0.8743(3) 0.0517(15) Uani 1 1 d . . .
H53 H 1.3696 0.5062 0.8641 0.062 Uiso 1 1 calc R . .
C54 C 1.2188(4) 0.47982(19) 0.8563(3) 0.0383(12) Uani 1 1 d . . .
C55 C 1.0684(3) 0.22641(18) 0.7933(2) 0.0301(11) Uani 1 1 d . . .
C56 C 1.1346(4) 0.25356(19) 0.7532(3) 0.0351(12) Uani 1 1 d . . .
C57 C 1.1362(4) 0.2417(2) 0.6853(3) 0.0448(13) Uani 1 1 d . . .
H57 H 1.1829 0.2611 0.6593 0.054 Uiso 1 1 calc R . .
C58 C 1.0682(5) 0.2012(2) 0.6579(3) 0.0496(15) Uani 1 1 d . . .
C59 C 0.9973(4) 0.1721(2) 0.6927(3) 0.0456(14) Uani 1 1 d . . .
H59 H 0.9489 0.1447 0.6711 0.055 Uiso 1 1 calc R . .
C60 C 1.0007(4) 0.18480(19) 0.7593(3) 0.0355(12) Uani 1 1 d . . .
C61 C 1.1216(3) 0.07011(18) 1.1006(2) 0.0264(10) Uani 1 1 d . . .
C62 C 1.2194(3) 0.06921(19) 1.1379(2) 0.0329(11) Uani 1 1 d . . .
C63 C 1.2658(4) 0.0177(2) 1.1645(3) 0.0412(13) Uani 1 1 d . . .
H63 H 1.3339 0.0180 1.1890 0.049 Uiso 1 1 calc R . .
C64 C 1.2106(4) -0.03294(19) 1.1542(3) 0.0402(13) Uani 1 1 d . . .
C65 C 1.1134(4) -0.03575(19) 1.1181(3) 0.0387(12) Uani 1 1 d . . .
H65 H 1.0774 -0.0717 1.1098 0.046 Uiso 1 1 calc R . .
C66 C 1.0704(3) 0.01675(18) 1.0943(2) 0.0310(11) Uani 1 1 d . . .
F1 F 0.5900(2) 0.17573(12) 1.04489(16) 0.0517(8) Uani 1 1 d . . .
F2 F 0.4076(2) 0.25350(17) 1.21201(18) 0.0772(11) Uani 1 1 d . . .
F3 F 0.7490(2) 0.31531(14) 1.19579(16) 0.0615(9) Uani 1 1 d . . .
F4 F 1.0098(2) 0.55529(12) 0.92024(16) 0.0548(8) Uani 1 1 d . . .
F5 F 1.2354(2) 0.42968(12) 0.82230(18) 0.0620(9) Uani 1 1 d . . .
F6 F 1.3633(2) 0.60227(13) 0.92627(19) 0.0682(10) Uani 1 1 d . . .
F7 F 1.2021(2) 0.29378(11) 0.78364(15) 0.0452(7) Uani 1 1 d . . .
F8 F 1.0660(3) 0.18849(13) 0.59061(16) 0.0716(10) Uani 1 1 d . . .
F9 F 0.9337(2) 0.15694(11) 0.79491(14) 0.0451(7) Uani 1 1 d . . .
F10 F 1.27355(19) 0.11930(11) 1.14673(15) 0.0472(8) Uani 1 1 d . . .
F11 F 1.2557(2) -0.08267(12) 1.17989(17) 0.0599(9) Uani 1 1 d . . .
F12 F 0.75432(19) 0.41978(11) 0.57206(13) 0.0387(7) Uani 1 1 d . . .
F13 F 0.5608(2) 0.54615(12) 0.69388(15) 0.0544(8) Uani 1 1 d . . .
F14 F 0.5672(2) 0.57382(12) 0.46115(14) 0.0504(8) Uani 1 1 d . . .
F15 F 0.97249(19) 0.01646(11) 1.06145(14) 0.0444(7) Uani 1 1 d . . .
F16 F 0.5051(2) 0.22008(12) 0.86818(16) 0.0561(8) Uani 1 1 d . . .
F17 F 0.2748(2) 0.24916(14) 1.02677(17) 0.0624(9) Uani 1 1 d . . .
F18 F 0.4585(2) 0.40741(12) 0.95143(16) 0.0523(8) Uani 1 1 d . . .
N1 N 0.9357(3) 0.19653(14) 1.07137(18) 0.0253(8) Uani 1 1 d . . .
H1N H 0.9484 0.2145 1.0341 0.030 Uiso 1 1 calc R . .
N2 N 0.6675(3) 0.29242(14) 0.98683(18) 0.0274(9) Uani 1 1 d . . .
H2N H 0.6081 0.2892 1.0042 0.033 Uiso 1 1 calc R . .
N3 N 0.6671(3) 0.38878(14) 0.79521(17) 0.0266(8) Uani 1 1 d . . .
H3N H 0.7321 0.3868 0.8147 0.032 Uiso 1 1 calc R . .
N4 N 0.8590(2) 0.43422(14) 0.78192(17) 0.0235(8) Uani 1 1 d . . .
N5 N 1.0177(2) 0.34172(13) 0.84696(18) 0.0236(8) Uani 1 1 d . . .
H5N H 0.9843 0.3381 0.8059 0.028 Uiso 1 1 calc R . .
N6 N 1.0575(3) 0.19287(14) 0.97596(19) 0.0256(8) Uani 1 1 d . . .
C1S C 0.6904(8) 0.5354(4) 0.8597(6) 0.051(3) Uani 0.712(5) 1 d PD A 1
H1S H 0.6893 0.5099 0.8189 0.061 Uiso 0.712(5) 1 d PR A 1
Cl1S Cl 0.7662(3) 0.59649(15) 0.8487(2) 0.0864(11) Uani 0.712(5) 1 d PD A 1
Cl2S Cl 0.7458(3) 0.49641(11) 0.93074(12) 0.0850(12) Uani 0.712(5) 1 d PD A 1
Cl3S Cl 0.5638(2) 0.5576(2) 0.86647(18) 0.1095(16) Uani 0.712(5) 1 d PD A 1
C1SB C 0.650(2) 0.5447(12) 0.8498(18) 0.117(18) Uani 0.288(5) 1 d PDU A 2
H1SB H 0.6449 0.5226 0.8062 0.141 Uiso 0.288(5) 1 d PR A 2
Cl1B Cl 0.6182(9) 0.4986(4) 0.9154(5) 0.128(4) Uani 0.288(5) 1 d PDU A 2
Cl2B Cl 0.7828(8) 0.5629(7) 0.8767(7) 0.130(5) Uani 0.288(5) 1 d PDU A 2
Cl3B Cl 0.5809(11) 0.6076(5) 0.8384(5) 0.160(5) Uani 0.288(5) 1 d PDU A 2

loop_
_atom_site_aniso_label
_atom_site_aniso_U_11
_atom_site_aniso_U_22
_atom_site_aniso_U_33
_atom_site_aniso_U_23
_atom_site_aniso_U_13
_atom_site_aniso_U_12
C1 0.028(2) 0.023(2) 0.023(3) 0.0003(19) 0.003(2) -0.0025(17)
C2 0.029(2) 0.025(2) 0.027(3) 0.0047(19) -0.006(2) -0.0038(18)
C3 0.033(3) 0.027(2) 0.023(3) 0.0037(19) 0.002(2) -0.0045(18)
C4 0.031(2) 0.027(2) 0.026(3) 0.004(2) 0.004(2) -0.0067(18)
C5 0.030(2) 0.024(2) 0.030(3) 0.008(2) 0.005(2) -0.0016(17)
C6 0.026(2) 0.022(2) 0.030(3) 0.0029(19) 0.002(2) 0.0021(17)
C7 0.024(2) 0.029(2) 0.037(3) 0.014(2) 0.000(2) 0.0020(18)
C8 0.032(3) 0.030(2) 0.032(3) 0.007(2) 0.008(2) 0.0038(18)
C9 0.033(3) 0.021(2) 0.025(3) 0.0029(19) 0.006(2) 0.0016(17)
C10 0.027(2) 0.025(2) 0.031(3) -0.001(2) 0.002(2) -0.0002(17)
C11 0.027(2) 0.028(2) 0.031(3) 0.000(2) 0.007(2) 0.0030(18)
C12 0.027(2) 0.030(2) 0.035(3) 0.002(2) -0.002(2) 0.0017(18)
C13 0.035(3) 0.025(2) 0.030(3) 0.002(2) -0.007(2) 0.0009(18)
C14 0.030(2) 0.023(2) 0.026(3) -0.0008(19) -0.005(2) 0.0029(18)
C15 0.034(2) 0.025(2) 0.018(2) -0.0029(18) -0.004(2) 0.0036(18)
C16 0.039(3) 0.020(2) 0.022(3) -0.0021(18) 0.005(2) 0.0020(18)
C17 0.043(3) 0.023(2) 0.029(3) 0.000(2) 0.001(2) 0.0031(19)
C18 0.039(3) 0.017(2) 0.030(3) -0.0014(19) 0.005(2) 0.0000(17)
C19 0.034(2) 0.017(2) 0.029(3) -0.0014(19) 0.003(2) 0.0023(17)
C20 0.028(2) 0.020(2) 0.027(3) -0.0017(18) 0.002(2) -0.0001(17)
C21 0.026(2) 0.023(2) 0.025(3) 0.0014(18) 0.0015(19) -0.0001(16)
C22 0.030(2) 0.029(2) 0.030(3) -0.003(2) 0.002(2) -0.0052(18)
C23 0.028(2) 0.027(2) 0.030(3) 0.007(2) 0.001(2) 0.0001(17)
C24 0.026(2) 0.021(2) 0.039(3) 0.005(2) 0.006(2) 0.0011(17)
C25 0.023(2) 0.023(2) 0.029(3) 0.0019(19) 0.0053(19) -0.0017(16)
C26 0.024(2) 0.018(2) 0.029(3) 0.0010(18) 0.002(2) -0.0009(16)
C27 0.041(3) 0.018(2) 0.029(3) 0.0014(19) 0.006(2) 0.0017(18)
C28 0.029(2) 0.022(2) 0.038(3) 0.001(2) 0.005(2) 0.0023(17)
C29 0.029(2) 0.019(2) 0.025(3) 0.0015(19) 0.006(2) -0.0047(16)
C30 0.025(2) 0.022(2) 0.030(3) 0.0027(19) -0.004(2) -0.0028(17)
C31 0.035(3) 0.027(2) 0.026(3) 0.012(2) 0.007(2) 0.0063(19)
C32 0.034(3) 0.058(3) 0.047(4) 0.002(3) 0.010(3) -0.006(2)
C33 0.053(4) 0.080(4) 0.051(4) -0.001(3) 0.024(3) 0.002(3)
C34 0.032(3) 0.077(4) 0.060(4) 0.029(4) 0.027(3) 0.011(3)
C35 0.033(3) 0.056(3) 0.056(4) 0.023(3) 0.008(3) 0.003(2)
C36 0.037(3) 0.032(3) 0.041(3) 0.010(2) 0.012(2) 0.002(2)
C37 0.025(2) 0.032(3) 0.032(3) 0.009(2) 0.001(2) 0.0048(18)
C38 0.028(3) 0.028(3) 0.054(3) 0.004(2) 0.001(2) 0.0021(19)
C39 0.029(3) 0.052(3) 0.059(4) 0.004(3) 0.018(3) 0.006(2)
C40 0.023(3) 0.056(4) 0.058(4) 0.024(3) 0.003(3) -0.004(2)
C41 0.034(3) 0.037(3) 0.068(4) 0.006(3) 0.002(3) -0.004(2)
C42 0.029(3) 0.031(3) 0.046(3) -0.001(2) 0.003(2) -0.001(2)
C43 0.035(3) 0.031(2) 0.022(3) 0.005(2) -0.007(2) -0.0029(19)
C44 0.035(3) 0.040(3) 0.034(3) 0.001(2) -0.002(2) 0.008(2)
C45 0.041(3) 0.033(3) 0.049(4) 0.011(2) -0.010(3) 0.004(2)
C46 0.037(3) 0.039(3) 0.032(3) 0.013(2) -0.008(2) -0.003(2)
C47 0.031(3) 0.044(3) 0.028(3) 0.008(2) 0.000(2) -0.007(2)
C48 0.030(2) 0.030(2) 0.033(3) 0.003(2) -0.002(2) -0.0015(19)
C49 0.032(3) 0.021(2) 0.025(3) 0.0043(19) -0.001(2) 0.0024(17)
C50 0.028(3) 0.029(3) 0.045(3) -0.001(2) -0.002(2) 0.0057(19)
C51 0.048(3) 0.024(3) 0.059(4) -0.011(2) -0.011(3) 0.002(2)
C52 0.029(3) 0.034(3) 0.072(4) -0.004(3) -0.007(3) -0.006(2)
C53 0.034(3) 0.038(3) 0.084(4) -0.006(3) 0.011(3) -0.002(2)
C54 0.038(3) 0.026(3) 0.052(3) -0.005(2) 0.010(2) -0.003(2)
C55 0.034(3) 0.025(2) 0.032(3) 0.007(2) 0.006(2) 0.0023(18)
C56 0.039(3) 0.020(2) 0.047(4) 0.006(2) 0.011(2) 0.0019(19)
C57 0.056(3) 0.042(3) 0.041(4) 0.010(3) 0.024(3) 0.014(2)
C58 0.088(4) 0.034(3) 0.027(3) 0.001(2) 0.006(3) 0.022(3)
C59 0.074(4) 0.025(3) 0.035(3) 0.004(2) -0.006(3) 0.000(2)
C60 0.048(3) 0.026(2) 0.031(3) 0.007(2) 0.000(2) 0.003(2)
C61 0.027(2) 0.026(2) 0.026(3) 0.0044(19) 0.006(2) 0.0026(17)
C62 0.033(3) 0.032(3) 0.032(3) 0.014(2) -0.005(2) -0.0081(19)
C63 0.032(3) 0.047(3) 0.042(3) 0.018(2) -0.004(2) 0.003(2)
C64 0.044(3) 0.024(3) 0.054(4) 0.018(2) 0.012(3) 0.010(2)
C65 0.034(3) 0.026(3) 0.056(4) 0.012(2) 0.009(2) -0.0034(19)
C66 0.028(2) 0.030(2) 0.035(3) 0.003(2) 0.001(2) -0.0035(18)
F1 0.0451(17) 0.0434(18) 0.067(2) -0.0006(16) 0.0070(16) -0.0132(13)
F2 0.049(2) 0.114(3) 0.077(3) 0.024(2) 0.0377(19) 0.0103(18)
F3 0.0535(19) 0.078(2) 0.056(2) -0.0249(17) 0.0207(16) -0.0139(16)
F4 0.0452(17) 0.0386(17) 0.081(2) -0.0306(15) 0.0108(16) 0.0013(13)
F5 0.0503(18) 0.0395(17) 0.101(3) -0.0242(17) 0.0292(18) -0.0074(13)
F6 0.0441(18) 0.0456(19) 0.111(3) -0.0188(18) -0.0070(18) -0.0154(14)
F7 0.0414(16) 0.0411(16) 0.057(2) 0.0039(14) 0.0206(14) -0.0066(12)
F8 0.133(3) 0.052(2) 0.034(2) 0.0020(15) 0.0248(19) 0.0225(19)
F9 0.0553(18) 0.0378(16) 0.0401(17) 0.0055(13) -0.0034(14) -0.0174(13)
F10 0.0416(16) 0.0336(15) 0.061(2) 0.0082(13) -0.0153(15) -0.0079(11)
F11 0.0516(18) 0.0379(17) 0.091(2) 0.0347(16) 0.0122(17) 0.0162(13)
F12 0.0436(16) 0.0405(16) 0.0323(16) 0.0034(12) 0.0055(13) 0.0073(12)
F13 0.073(2) 0.0508(19) 0.0398(19) 0.0073(14) 0.0095(16) 0.0298(15)
F14 0.0485(17) 0.0533(18) 0.0461(19) 0.0274(15) -0.0075(15) -0.0041(13)
F15 0.0376(15) 0.0290(15) 0.063(2) 0.0043(13) -0.0068(14) -0.0073(11)
F16 0.0607(19) 0.0368(17) 0.072(2) -0.0139(15) 0.0132(17) -0.0073(14)
F17 0.0349(16) 0.077(2) 0.077(2) 0.0377(19) 0.0144(16) 0.0001(15)
F18 0.0468(17) 0.0349(16) 0.079(2) -0.0047(15) 0.0231(16) 0.0026(12)
N1 0.0260(19) 0.0226(19) 0.028(2) 0.0091(16) 0.0050(17) 0.0016(14)
N2 0.0232(19) 0.0270(19) 0.033(2) 0.0048(17) 0.0081(17) -0.0002(14)
N3 0.027(2) 0.0277(19) 0.023(2) 0.0059(16) -0.0021(16) 0.0037(15)
N4 0.0258(19) 0.0206(18) 0.023(2) 0.0000(15) -0.0004(16) 0.0018(14)
N5 0.0246(18) 0.0212(18) 0.023(2) 0.0008(15) -0.0028(16) 0.0010(14)
N6 0.0278(19) 0.0191(18) 0.030(2) 0.0040(15) 0.0027(17) -0.0002(14)
C1S 0.061(7) 0.051(5) 0.044(6) -0.013(4) 0.020(5) -0.026(5)
Cl1S 0.0727(19) 0.071(2) 0.119(3) -0.0011(18) 0.0286(18) -0.0277(15)
Cl2S 0.133(3) 0.0698(17) 0.0512(16) -0.0085(12) 0.0054(15) -0.0114(15)
Cl3S 0.0441(15) 0.179(4) 0.110(3) -0.032(3) 0.0270(15) -0.0228(18)
C1SB 0.12(3) 0.14(3) 0.09(2) -0.020(18) 0.00(2) 0.06(2)
Cl1B 0.187(11) 0.094(6) 0.122(7) 0.001(5) 0.089(7) -0.025(6)
Cl2B 0.088(6) 0.174(12) 0.137(10) -0.055(8) 0.045(6) -0.047(7)
Cl3B 0.242(12) 0.126(9) 0.106(7) 0.001(6) 0.001(7) 0.066(8)

loop_
_atom_type_symbol
_atom_type_description
_atom_type_scat_dispersion_real
_atom_type_scat_dispersion_imag
_atom_type_scat_source
C C 0.0033 0.0016 'International Tables Vol C Tables 4.2.6.8 and 6.1.1.4'
H H 0.0000 0.0000 'International Tables Vol C Tables 4.2.6.8 and 6.1.1.4'
N N 0.0061 0.0033 'International Tables Vol C Tables 4.2.6.8 and 6.1.1.4'
F F 0.0171 0.0103 'International Tables Vol C Tables 4.2.6.8 and 6.1.1.4'
Cl Cl 0.1484 0.1585 'International Tables Vol C Tables 4.2.6.8 and 6.1.1.4'

loop_
_geom_angle_atom_site_label_1
_geom_angle_atom_site_label_2
_geom_angle_atom_site_label_3
_geom_angle
N1 C1 C30 121.1(4)
N1 C1 C2 106.6(4)
C30 C1 C2 131.8(4)
C3 C2 C1 108.6(4)
C3 C2 H2 125.7
C1 C2 H2 125.7
C2 C3 C4 108.3(4)
C2 C3 H3 125.9
C4 C3 H3 125.9
N1 C4 C5 123.2(4)
N1 C4 C3 106.1(4)
C5 C4 C3 130.3(4)
C4 C5 C6 123.6(4)
C4 C5 C31 118.4(4)
C6 C5 C31 117.4(4)
N2 C6 C7 105.1(4)
N2 C6 C5 121.0(4)
C7 C6 C5 133.9(4)
C8 C7 C6 108.9(4)
C8 C7 H7 125.6
C6 C7 H7 125.6
C7 C8 C9 108.8(4)
C7 C8 H8 125.6
C9 C8 H8 125.6
N2 C9 C8 105.0(4)
N2 C9 C10 119.7(4)
C8 C9 C10 135.1(4)
C11 C10 C9 126.1(4)
C11 C10 C37 119.8(4)
C9 C10 C37 114.0(4)
N3 C11 C10 125.7(4)
N3 C11 C12 106.6(4)
C10 C11 C12 127.7(4)
C13 C12 C11 108.4(4)
C13 C12 H12 125.8
C11 C12 H12 125.8
C12 C13 C14 108.2(4)
C12 C13 H13 125.9
C14 C13 H13 125.9
N3 C14 C15 123.3(4)
N3 C14 C13 106.4(4)
C15 C14 C13 130.0(4)
C14 C15 C16 123.7(4)
C14 C15 C43 120.0(4)
C16 C15 C43 116.1(4)
N4 C16 C15 123.3(4)
N4 C16 C17 111.3(4)
C15 C16 C17 125.0(4)
C18 C17 C16 106.8(4)
C18 C17 H17 126.6
C16 C17 H17 126.6
C17 C18 C19 106.5(4)
C17 C18 H18 126.7
C19 C18 H18 126.7
C20 C19 N4 123.2(4)
C20 C19 C18 126.2(4)
N4 C19 C18 110.6(4)
C19 C20 C21 126.0(4)
C19 C20 C49 119.8(4)
C21 C20 C49 113.9(3)
N5 C21 C22 107.0(3)
N5 C21 C20 123.7(4)
C22 C21 C20 128.8(4)
C23 C22 C21 108.5(4)
C23 C22 H22 125.8
C21 C22 H22 125.8
C22 C23 C24 108.3(4)
C22 C23 H23 125.8
C24 C23 H23 125.8
N5 C24 C25 124.5(4)
N5 C24 C23 106.3(4)
C25 C24 C23 128.2(4)
C24 C25 C26 121.3(4)
C24 C25 C55 120.2(4)
C26 C25 C55 118.2(4)
N6 C26 C25 123.3(4)
N6 C26 C27 111.0(4)
C25 C26 C27 125.6(4)
C28 C27 C26 105.9(4)
C28 C27 H27 127.1
C26 C27 H27 127.1
C27 C28 C29 107.5(4)
C27 C28 H28 126.2
C29 C28 H28 126.2
N6 C29 C30 122.2(4)
N6 C29 C28 109.6(4)
C30 C29 C28 127.8(4)
C1 C30 C29 122.3(4)
C1 C30 C61 118.7(4)
C29 C30 C61 118.5(4)
C32 C31 C36 114.8(4)
C32 C31 C5 122.6(4)
C36 C31 C5 122.5(4)
F3 C32 C31 119.1(5)
F3 C32 C33 117.2(5)
C31 C32 C33 123.6(5)
C34 C33 C32 117.0(6)
C34 C33 H33 121.5
C32 C33 H33 121.5
F2 C34 C33 118.7(6)
F2 C34 C35 118.6(6)
C33 C34 C35 122.7(5)
C36 C35 C34 117.3(5)
C36 C35 H35 121.3
C34 C35 H35 121.3
F1 C36 C35 118.0(5)
F1 C36 C31 117.6(4)
C35 C36 C31 124.4(5)
C38 C37 C42 115.1(4)
C38 C37 C10 122.1(4)
C42 C37 C10 120.9(4)
F18 C38 C39 119.0(5)
F18 C38 C37 116.9(4)
C39 C38 C37 124.0(5)
C38 C39 C40 116.6(5)
C38 C39 H39 121.7
C40 C39 H39 121.7
F17 C40 C41 118.4(5)
F17 C40 C39 117.9(5)
C41 C40 C39 123.6(5)
C40 C41 C42 116.5(5)
C40 C41 H41 121.7
C42 C41 H41 121.7
F16 C42 C41 117.2(4)
F16 C42 C37 118.6(4)
C41 C42 C37 124.0(5)
C48 C43 C44 113.9(4)
C48 C43 C15 122.5(4)
C44 C43 C15 123.5(4)
F13 C44 C45 118.0(4)
F13 C44 C43 117.2(4)
C45 C44 C43 124.7(5)
C46 C45 C44 116.4(5)
C46 C45 H45 121.8
C44 C45 H45 121.8
C47 C46 C45 124.2(4)
C47 C46 F14 117.6(5)
C45 C46 F14 118.2(4)
C46 C47 C48 116.0(5)
C46 C47 H47 122.0
C48 C47 H47 122.0
F12 C48 C43 118.0(4)
F12 C48 C47 117.1(4)
C43 C48 C47 124.9(4)
C50 C49 C54 113.8(4)
C50 C49 C20 124.9(4)
C54 C49 C20 121.2(4)
F4 C50 C49 117.3(4)
F4 C50 C51 117.9(4)
C49 C50 C51 124.8(4)
C52 C51 C50 116.4(4)
C52 C51 H51 121.8
C50 C51 H51 121.8
C53 C52 F6 119.3(5)
C53 C52 C51 123.2(4)
F6 C52 C51 117.5(4)
C52 C53 C54 117.4(5)
C52 C53 H53 121.3
C54 C53 H53 121.3
C53 C54 F5 118.4(4)
C53 C54 C49 124.3(4)
F5 C54 C49 117.2(4)
C56 C55 C60 114.6(4)
C56 C55 C25 124.5(4)
C60 C55 C25 121.0(4)
F7 C56 C57 119.1(4)
F7 C56 C55 116.9(4)
C57 C56 C55 124.0(5)
C58 C57 C56 116.5(5)
C58 C57 H57 121.7
C56 C57 H57 121.7
C57 C58 F8 118.6(6)
C57 C58 C59 124.4(5)
F8 C58 C59 116.9(5)
C60 C59 C58 116.3(5)
C60 C59 H59 121.8
C58 C59 H59 121.8
F9 C60 C59 117.9(4)
F9 C60 C55 117.9(4)
C59 C60 C55 124.1(5)
C62 C61 C66 115.3(4)
C62 C61 C30 122.7(4)
C66 C61 C30 122.0(4)
F10 C62 C61 118.8(4)
F10 C62 C63 118.8(4)
C61 C62 C63 122.4(4)
C64 C63 C62 118.1(4)
C64 C63 H63 120.9
C62 C63 H63 120.9
F11 C64 C63 118.0(4)
F11 C64 C65 118.9(4)
C63 C64 C65 123.1(4)
C64 C65 C66 116.2(4)
C64 C65 H65 121.9
C66 C65 H65 121.9
F15 C66 C65 118.2(4)
F15 C66 C61 117.0(4)
C65 C66 C61 124.7(4)
C4 N1 C1 110.1(4)
C4 N1 H1N 124.9
C1 N1 H1N 124.9
C6 N2 C9 112.1(4)
C6 N2 H2N 123.9
C9 N2 H2N 123.9
C14 N3 C11 110.4(3)
C14 N3 H3N 124.8
C11 N3 H3N 124.8
C16 N4 C19 104.6(3)
C24 N5 C21 109.6(3)
C24 N5 H5N 125.2
C21 N5 H5N 125.2
C26 N6 C29 105.9(3)
Cl3S C1S Cl1S 108.9(6)
Cl3S C1S Cl2S 112.5(6)
Cl1S C1S Cl2S 109.5(6)
Cl3S C1S H1S 108.4
Cl1S C1S H1S 108.7
Cl2S C1S H1S 108.7
Cl3S C1S H1SB 77.0
Cl1S C1S H1SB 108.0
Cl2S C1S H1SB 134.9
H1S C1S H1SB 34.0
Cl3B C1SB Cl1B 116(2)
Cl3B C1SB Cl2B 108.2(18)
Cl1B C1SB Cl2B 102.7(15)
Cl3B C1SB H1S 140.3
Cl1B C1SB H1S 97.8
Cl2B C1SB H1S 81.8
Cl3B C1SB H1SB 109.6
Cl1B C1SB H1SB 109.9
Cl2B C1SB H1SB 110.0
H1S C1SB H1SB 34.8

loop_
_geom_bond_atom_site_label_1
_geom_bond_atom_site_label_2
_geom_bond_distance
C1 N1 1.376(5)
C1 C30 1.390(6)
C1 C2 1.409(6)
C2 C3 1.354(6)
C2 H2 0.9500
C3 C4 1.427(6)
C3 H3 0.9500
C4 N1 1.370(6)
C4 C5 1.400(6)
C5 C6 1.419(6)
C5 C31 1.490(6)
C6 N2 1.373(5)
C6 C7 1.399(6)
C7 C8 1.378(6)
C7 H7 0.9500
C8 C9 1.400(6)
C8 H8 0.9500
C9 N2 1.377(5)
C9 C10 1.411(6)
C10 C11 1.408(6)
C10 C37 1.503(6)
C11 N3 1.374(5)
C11 C12 1.423(6)
C12 C13 1.358(6)
C12 H12 0.9500
C13 C14 1.431(6)
C13 H13 0.9500
C14 N3 1.372(5)
C14 C15 1.378(6)
C15 C16 1.417(6)
C15 C43 1.506(6)
C16 N4 1.368(5)
C16 C17 1.442(6)
C17 C18 1.355(6)
C17 H17 0.9500
C18 C19 1.444(6)
C18 H18 0.9500
C19 C20 1.382(6)
C19 N4 1.392(5)
C20 C21 1.427(6)
C20 C49 1.494(5)
C21 N5 1.386(5)
C21 C22 1.389(6)
C22 C23 1.371(6)
C22 H22 0.9500
C23 C24 1.411(6)
C23 H23 0.9500
C24 N5 1.375(5)
C24 C25 1.406(6)
C25 C26 1.412(6)
C25 C55 1.475(6)
C26 N6 1.364(6)
C26 C27 1.438(6)
C27 C28 1.354(6)
C27 H27 0.9500
C28 C29 1.442(6)
C28 H28 0.9500
C29 N6 1.370(5)
C29 C30 1.404(6)
C30 C61 1.500(5)
C31 C32 1.369(7)
C31 C36 1.386(6)
C32 F3 1.353(6)
C32 C33 1.391(7)
C33 C34 1.353(8)
C33 H33 0.9500
C34 F2 1.349(6)
C34 C35 1.370(8)
C35 C36 1.352(7)
C35 H35 0.9500
C36 F1 1.351(6)
C37 C38 1.382(7)
C37 C42 1.384(6)
C38 F18 1.355(5)
C38 C39 1.361(7)
C39 C40 1.369(7)
C39 H39 0.9500
C40 F17 1.359(6)
C40 C41 1.363(7)
C41 C42 1.364(7)
C41 H41 0.9500
C42 F16 1.334(5)
C43 C48 1.379(7)
C43 C44 1.397(6)
C44 F13 1.355(6)
C44 C45 1.379(6)
C45 C46 1.365(7)
C45 H45 0.9500
C46 C47 1.364(7)
C46 F14 1.365(5)
C47 C48 1.393(6)
C47 H47 0.9500
C48 F12 1.351(5)
C49 C50 1.370(6)
C49 C54 1.396(6)
C50 F4 1.356(5)
C50 C51 1.375(6)
C51 C52 1.367(7)
C51 H51 0.9500
C52 C53 1.348(7)
C52 F6 1.354(5)
C53 C54 1.359(6)
C53 H53 0.9500
C54 F5 1.364(5)
C55 C56 1.385(6)
C55 C60 1.409(6)
C56 F7 1.357(5)
C56 C57 1.380(7)
C57 C58 1.346(7)
C57 H57 0.9500
C58 F8 1.367(6)
C58 C59 1.383(8)
C59 C60 1.352(7)
C59 H59 0.9500
C60 F9 1.342(5)
C61 C62 1.383(6)
C61 C66 1.388(6)
C62 F10 1.343(5)
C62 C63 1.397(6)
C63 C64 1.364(7)
C63 H63 0.9500
C64 F11 1.351(5)
C64 C65 1.367(6)
C65 C66 1.384(6)
C65 H65 0.9500
C66 F15 1.347(5)
N1 H1N 0.8800
N2 H2N 0.8800
N3 H3N 0.8800
N5 H5N 0.8800
C1S Cl3S 1.727(11)
C1S Cl1S 1.736(8)
C1S Cl2S 1.750(11)
C1S H1S 1.0000
C1S H1SB 1.1883
C1SB Cl3B 1.69(2)
C1SB Cl1B 1.77(3)
C1SB Cl2B 1.78(3)
C1SB H1S 1.1596
C1SB H1SB 1.0000
